data_4330272
loop_
_publ_author_name
'Miguel A. Esteruelas'
'Jorge Garc\'ia-Raboso'
'Montserrat Oliv\'an'

_publ_contact_author
;
  Dr. Montserrat Oliv\'an
  Departamento de Qu\'imica Inorg\'anica - ISQCH
  Universidad de Zaragoza - CSIC
  50009 Zaragoza, Spain
;
_publ_contact_author_email molivan@unizar.es
_publ_section_title
;
 Reactions of an Osmium-Hexahydride Complex with Cytosine, Deoxycytidine,
 and Cytidine: The Importance of the Minor Tautomers
;
_journal_name_full 'Inorganic Chemistry'
_journal_page_first 9522
_journal_page_last 9528
_journal_paper_doi 10.1021/ic3013238
_journal_volume 51
_journal_year 2012
_chemical_formula_sum 'C46.5 H104 N6 O2 Os2 P4'
_chemical_formula_weight 1283.64
_chemical_name_systematic
; 
 ? 
;
_space_group_IT_number 2
_symmetry_cell_setting triclinic
_symmetry_space_group_name_Hall '-P 1'
_symmetry_space_group_name_H-M 'P -1'
_atom_sites_solution_hydrogens geom
_atom_sites_solution_primary direct
_atom_sites_solution_secondary difmap
_audit_creation_method SHELXL-97
_cell_angle_alpha 93.0220(10)
_cell_angle_beta 98.4770(10)
_cell_angle_gamma 111.0880(10)
_cell_formula_units_Z 2
_cell_length_a 11.9800(11)
_cell_length_b 16.5360(15)
_cell_length_c 16.9391(16)
_cell_measurement_reflns_used 3483
_cell_measurement_temperature 100(2)
_cell_measurement_theta_max 22
_cell_measurement_theta_min 2
_cell_volume 3076.3(5)
_computing_cell_refinement 'APEX2 v2008.4-0, Bruker AXS'
_computing_data_collection 'APEX2 v2008.4-0, Bruker AXS'
_computing_data_reduction
;
  SAINT-Bruker integration program embedded in APEX2 v2008.4-0, Bruker AXS
;
_computing_molecular_graphics 'XP, SHELXTL v. 6.1 (Bruker, 2000)'
_computing_publication_material 'XCIF, SHELXTL v. 6.1 (Bruker, 2000)'
_computing_structure_refinement 'SHELXL-97 (Sheldrick, 1997)'
_computing_structure_solution 'SHELXS-97 (Sheldrick, 1990)'
_diffrn_ambient_temperature 100(2)
_diffrn_detector_area_resol_mean 8.26
_diffrn_measured_fraction_theta_full 0.979
_diffrn_measured_fraction_theta_max 0.907
_diffrn_measurement_device_type 'Bruker SMART APEX CCD system'
_diffrn_measurement_method '\w rotations with narrow frames'
_diffrn_radiation_monochromator graphite
_diffrn_radiation_source 'fine-focus sealed tube'
_diffrn_radiation_type MoK\a
_diffrn_radiation_wavelength 0.71073
_diffrn_reflns_av_R_equivalents 0.0827
_diffrn_reflns_av_sigmaI/netI 0.1806
_diffrn_reflns_limit_h_max 15
_diffrn_reflns_limit_h_min -15
_diffrn_reflns_limit_k_max 22
_diffrn_reflns_limit_k_min -22
_diffrn_reflns_limit_l_max 21
_diffrn_reflns_limit_l_min -21
_diffrn_reflns_number 37406
_diffrn_reflns_theta_full 27.50
_diffrn_reflns_theta_max 28.61
_diffrn_reflns_theta_min 1.70
_diffrn_standards_decay_% 'no decay'
_exptl_absorpt_coefficient_mu 4.266
_exptl_absorpt_correction_T_max 0.827
_exptl_absorpt_correction_T_min 0.717
_exptl_absorpt_correction_type multi-scan
_exptl_absorpt_process_details
;
Absorption correction performed with SADABS program. This is based on the
method of Blessing: Blessing, R. H., Acta Crystallogr., Sect. A 1995, 51, 33.

SADABS: Area-Detector Absorption Correction. Bruker-AXS 
within SAINT+ package, v. 6.1 (2000).
;
_exptl_crystal_colour colorless
_exptl_crystal_density_diffrn 1.386
_exptl_crystal_description prism
_exptl_crystal_F_000 1306
_exptl_crystal_size_max 0.08
_exptl_crystal_size_mid 0.07
_exptl_crystal_size_min 0.03
_refine_diff_density_max 3.744
_refine_diff_density_min -2.173
_refine_diff_density_rms 0.170
_refine_ls_extinction_method none
_refine_ls_goodness_of_fit_ref 0.825
_refine_ls_hydrogen_treatment mixed
_refine_ls_matrix_type full
_refine_ls_number_parameters 599
_refine_ls_number_reflns 14297
_refine_ls_number_restraints 9
_refine_ls_restrained_S_all 0.825
_refine_ls_R_factor_all 0.1241
_refine_ls_R_factor_gt 0.0499
_refine_ls_shift/su_max 0.001
_refine_ls_shift/su_mean 0.000
_refine_ls_structure_factor_coef Fsqd
_refine_ls_weighting_details 'calc w=1/[\s^2^(Fo^2^)+(0.0265P)^2^+0.0000P] where P=(Fo^2^+2Fc^2^)/3'
_refine_ls_weighting_scheme calc
_refine_ls_wR_factor_gt 0.0869
_refine_ls_wR_factor_ref 0.1025
_reflns_number_gt 7102
_reflns_number_total 14297
_reflns_threshold_expression >2sigma(I)
_cod_data_source_file ic3013238_si_001_1.cif
_cod_data_source_block montse15
_cod_original_formula_sum 'C46.50 H104 N6 O2 Os2 P4'
_cod_database_code 4330272

loop_
_symmetry_equiv_pos_as_xyz
'x, y, z'
'-x, -y, -z'

loop_
_atom_site_label
_atom_site_type_symbol
_atom_site_fract_x
_atom_site_fract_y
_atom_site_fract_z
_atom_site_U_iso_or_equiv
_atom_site_adp_type
_atom_site_occupancy
_atom_site_symmetry_multiplicity
_atom_site_calc_flag
_atom_site_refinement_flags
Os1 Os 0.56461(3) 0.69184(2) 0.31960(2) 0.02428(11) Uani 1 1 d D
H01 H 0.564(7) 0.599(2) 0.289(4) 0.040 Uiso 1 1 d D
H02 H 0.584(7) 0.643(4) 0.395(3) 0.040 Uiso 1 1 d D
H03 H 0.601(7) 0.716(5) 0.4139(8) 0.040 Uiso 1 1 d D
P1 P 0.7746(2) 0.74865(16) 0.32779(15) 0.0281(6) Uani 1 1 d .
P2 P 0.3614(2) 0.62941(15) 0.33190(14) 0.0248(6) Uani 1 1 d .
N1 N 0.5355(7) 0.7228(5) 0.1974(4) 0.0277(19) Uani 1 1 d .
N2 N 0.5461(7) 0.8181(4) 0.2942(4) 0.034(2) Uani 1 1 d .
H22 H 0.5393 0.8677 0.3282 0.040 Uiso 1 1 d R
N3 N 0.5153(7) 0.7492(5) 0.0606(4) 0.036(2) Uani 1 1 d D
H3 H 0.511(7) 0.733(5) 0.0018(14) 0.043 Uiso 1 1 d D
O1 O 0.5430(5) 0.6263(4) 0.0976(3) 0.0349(16) Uani 1 1 d .
C1 C 0.5300(8) 0.8048(6) 0.2169(6) 0.029(2) Uani 1 1 d .
C2 C 0.5115(8) 0.8570(6) 0.1579(5) 0.031(2) Uani 1 1 d .
H2 H 0.5033 0.9109 0.1715 0.038 Uiso 1 1 calc R
C3 C 0.5058(8) 0.8271(6) 0.0792(6) 0.039(3) Uani 1 1 d .
H3A H 0.4950 0.8614 0.0376 0.046 Uiso 1 1 calc R
C4 C 0.5311(8) 0.6968(5) 0.1191(5) 0.028(2) Uani 1 1 d .
C5 C 0.8304(8) 0.7555(6) 0.2298(5) 0.035(2) Uani 1 1 d .
H5 H 0.7698 0.7044 0.1929 0.042 Uiso 1 1 calc R
C6 C 0.8271(9) 0.8372(6) 0.1904(6) 0.048(3) Uani 1 1 d .
H6A H 0.8900 0.8896 0.2215 0.072 Uiso 1 1 calc R
H6B H 0.7471 0.8409 0.1895 0.072 Uiso 1 1 calc R
H6C H 0.8422 0.8329 0.1353 0.072 Uiso 1 1 calc R
C7 C 0.9532(8) 0.7493(6) 0.2270(5) 0.045(3) Uani 1 1 d .
H7A H 0.9701 0.7542 0.1722 0.067 Uiso 1 1 calc R
H7B H 0.9522 0.6931 0.2432 0.067 Uiso 1 1 calc R
H7C H 1.0166 0.7967 0.2638 0.067 Uiso 1 1 calc R
C8 C 0.8552(8) 0.6869(6) 0.3826(5) 0.035(2) Uani 1 1 d .
H8 H 0.9430 0.7151 0.3787 0.042 Uiso 1 1 calc R
C9 C 0.8478(8) 0.6877(6) 0.4722(5) 0.046(3) Uani 1 1 d .
H9A H 0.7625 0.6687 0.4786 0.068 Uiso 1 1 calc R
H9B H 0.8923 0.7470 0.4994 0.068 Uiso 1 1 calc R
H9C H 0.8838 0.6480 0.4960 0.068 Uiso 1 1 calc R
C10 C 0.8111(9) 0.5910(6) 0.3442(6) 0.044(3) Uani 1 1 d .
H10A H 0.8677 0.5643 0.3669 0.066 Uiso 1 1 calc R
H10B H 0.8078 0.5897 0.2859 0.066 Uiso 1 1 calc R
H10C H 0.7299 0.5584 0.3554 0.066 Uiso 1 1 calc R
C11 C 0.8503(9) 0.8637(6) 0.3771(6) 0.041(3) Uani 1 1 d .
H11 H 0.8301 0.9000 0.3361 0.050 Uiso 1 1 calc R
C12 C 0.9887(8) 0.8985(6) 0.3956(6) 0.046(3) Uani 1 1 d .
H12A H 1.0198 0.9607 0.4153 0.069 Uiso 1 1 calc R
H12B H 1.0198 0.8904 0.3466 0.069 Uiso 1 1 calc R
H12C H 1.0155 0.8667 0.4368 0.069 Uiso 1 1 calc R
C13 C 0.7977(9) 0.8826(6) 0.4487(5) 0.045(3) Uani 1 1 d .
H13A H 0.8166 0.8505 0.4925 0.067 Uiso 1 1 calc R
H13B H 0.7093 0.8642 0.4333 0.067 Uiso 1 1 calc R
H13C H 0.8331 0.9453 0.4667 0.067 Uiso 1 1 calc R
C14 C 0.3007(8) 0.7096(6) 0.3715(5) 0.030(2) Uani 1 1 d .
H14 H 0.2958 0.7462 0.3269 0.036 Uiso 1 1 calc R
C15 C 0.3852(8) 0.7747(6) 0.4436(5) 0.037(3) Uani 1 1 d .
H15A H 0.3598 0.8244 0.4498 0.056 Uiso 1 1 calc R
H15B H 0.4692 0.7953 0.4342 0.056 Uiso 1 1 calc R
H15C H 0.3801 0.7456 0.4926 0.056 Uiso 1 1 calc R
C16 C 0.1713(8) 0.6704(6) 0.3883(6) 0.045(3) Uani 1 1 d .
H16A H 0.1707 0.6379 0.4351 0.067 Uiso 1 1 calc R
H16B H 0.1181 0.6309 0.3415 0.067 Uiso 1 1 calc R
H16C H 0.1419 0.7173 0.3993 0.067 Uiso 1 1 calc R
C17 C 0.2470(8) 0.5760(6) 0.2390(5) 0.032(2) Uani 1 1 d .
H17 H 0.1706 0.5374 0.2557 0.038 Uiso 1 1 calc R
C18 C 0.2891(9) 0.5200(6) 0.1873(6) 0.049(3) Uani 1 1 d .
H18A H 0.2209 0.4833 0.1457 0.073 Uiso 1 1 calc R
H18B H 0.3192 0.4829 0.2206 0.073 Uiso 1 1 calc R
H18C H 0.3545 0.5574 0.1619 0.073 Uiso 1 1 calc R
C19 C 0.2161(8) 0.6426(6) 0.1888(5) 0.043(3) Uani 1 1 d .
H19A H 0.2907 0.6841 0.1751 0.065 Uiso 1 1 calc R
H19B H 0.1788 0.6742 0.2200 0.065 Uiso 1 1 calc R
H19C H 0.1591 0.6120 0.1394 0.065 Uiso 1 1 calc R
C20 C 0.3218(8) 0.5416(5) 0.3998(5) 0.029(2) Uani 1 1 d .
H20 H 0.2327 0.5231 0.4002 0.035 Uiso 1 1 calc R
C21 C 0.3439(9) 0.4601(6) 0.3713(6) 0.047(3) Uani 1 1 d .
H21A H 0.4281 0.4768 0.3628 0.070 Uiso 1 1 calc R
H21B H 0.2883 0.4320 0.3207 0.070 Uiso 1 1 calc R
H21C H 0.3293 0.4194 0.4120 0.070 Uiso 1 1 calc R
C22 C 0.3869(9) 0.5739(6) 0.4858(5) 0.041(3) Uani 1 1 d .
H22A H 0.3622 0.5261 0.5193 0.062 Uiso 1 1 calc R
H22B H 0.3657 0.6221 0.5060 0.062 Uiso 1 1 calc R
H22C H 0.4749 0.5942 0.4877 0.062 Uiso 1 1 calc R
Os2 Os 0.54881(3) 0.15026(2) 0.25690(2) 0.02712(11) Uani 1 1 d D
H04 H 0.559(7) 0.166(5) 0.3516(8) 0.040 Uiso 1 1 d D
H05 H 0.558(7) 0.087(4) 0.323(3) 0.040 Uiso 1 1 d D
H06 H 0.522(7) 0.075(4) 0.188(3) 0.06(3) Uiso 1 1 d D
P3 P 0.7573(2) 0.19062(16) 0.26196(16) 0.0325(6) Uani 1 1 d .
P4 P 0.3404(2) 0.09414(16) 0.25593(17) 0.0328(7) Uani 1 1 d .
O2 O 0.5128(5) 0.1801(4) 0.1316(4) 0.0345(17) Uani 1 1 d .
N4 N 0.5518(6) 0.2796(4) 0.2340(4) 0.0239(18) Uani 1 1 d .
N5 N 0.5019(7) 0.3108(5) 0.1006(4) 0.0276(18) Uani 1 1 d .
N6 N 0.4930(7) 0.4433(5) 0.0763(5) 0.0305(19) Uani 1 1 d D
H62 H 0.480(7) 0.419(4) 0.0191(15) 0.03(3) Uiso 1 1 d D
H61 H 0.519(7) 0.500(3) 0.110(4) 0.05(3) Uiso 1 1 d D
C23 C 0.5215(8) 0.2574(6) 0.1542(6) 0.028(2) Uani 1 1 d .
C24 C 0.5158(8) 0.3922(5) 0.1305(5) 0.026(2) Uani 1 1 d .
C25 C 0.5486(8) 0.4191(5) 0.2118(5) 0.030(2) Uani 1 1 d .
H25 H 0.5578 0.4763 0.2321 0.036 Uiso 1 1 calc R
C26 C 0.5675(8) 0.3619(5) 0.2626(5) 0.028(2) Uani 1 1 d .
H26 H 0.5920 0.3800 0.3187 0.033 Uiso 1 1 calc R
C27 C 0.8470(8) 0.3074(6) 0.2963(6) 0.040(3) Uani 1 1 d .
H27 H 0.8158 0.3400 0.2563 0.047 Uiso 1 1 calc R
C28 C 0.8254(9) 0.3393(6) 0.3780(6) 0.048(3) Uani 1 1 d .
H28A H 0.8792 0.3278 0.4216 0.071 Uiso 1 1 calc R
H28B H 0.7406 0.3083 0.3832 0.071 Uiso 1 1 calc R
H28C H 0.8428 0.4021 0.3810 0.071 Uiso 1 1 calc R
C29 C 0.9857(9) 0.3400(6) 0.2975(7) 0.059(3) Uani 1 1 d .
H29A H 1.0204 0.4039 0.3067 0.088 Uiso 1 1 calc R
H29B H 1.0008 0.3206 0.2458 0.088 Uiso 1 1 calc R
H29C H 1.0238 0.3161 0.3407 0.088 Uiso 1 1 calc R
C30 C 0.8221(10) 0.1248(7) 0.3276(7) 0.054(3) Uani 1 1 d .
H30 H 0.7637 0.0637 0.3095 0.065 Uiso 1 1 calc R
C31 C 0.8097(10) 0.1377(7) 0.4143(6) 0.060(3) Uani 1 1 d .
H31A H 0.8175 0.0887 0.4418 0.091 Uiso 1 1 calc R
H31B H 0.7299 0.1404 0.4168 0.091 Uiso 1 1 calc R
H31C H 0.8737 0.1923 0.4407 0.091 Uiso 1 1 calc R
C32 C 0.9391(11) 0.1191(8) 0.3212(8) 0.094(5) Uani 1 1 d .
H32A H 1.0024 0.1779 0.3305 0.141 Uiso 1 1 calc R
H32B H 0.9351 0.0922 0.2674 0.141 Uiso 1 1 calc R
H32C H 0.9586 0.0836 0.3615 0.141 Uiso 1 1 calc R
C33 C 0.8085(10) 0.1765(7) 0.1662(6) 0.050(3) Uani 1 1 d .
H33 H 0.8964 0.1850 0.1793 0.060 Uiso 1 1 calc R
C34 C 0.7971(9) 0.2422(8) 0.1082(6) 0.071(4) Uani 1 1 d .
H34A H 0.8163 0.2267 0.0566 0.106 Uiso 1 1 calc R
H34B H 0.8540 0.3008 0.1309 0.106 Uiso 1 1 calc R
H34C H 0.7139 0.2410 0.1001 0.106 Uiso 1 1 calc R
C35 C 0.7400(11) 0.0848(8) 0.1238(7) 0.098(5) Uani 1 1 d .
H35A H 0.6539 0.0755 0.1079 0.146 Uiso 1 1 calc R
H35B H 0.7481 0.0423 0.1602 0.146 Uiso 1 1 calc R
H35C H 0.7740 0.0775 0.0759 0.146 Uiso 1 1 calc R
C36 C 0.2807(9) -0.0022(6) 0.3104(6) 0.043(3) Uani 1 1 d .
H36 H 0.1907 -0.0184 0.3034 0.052 Uiso 1 1 calc R
C37 C 0.3295(11) 0.0167(6) 0.4002(7) 0.067(4) Uani 1 1 d .
H37A H 0.3002 -0.0374 0.4253 0.100 Uiso 1 1 calc R
H37B H 0.3012 0.0596 0.4238 0.100 Uiso 1 1 calc R
H37C H 0.4186 0.0399 0.4095 0.100 Uiso 1 1 calc R
C38 C 0.3017(9) -0.0807(6) 0.2772(7) 0.056(3) Uani 1 1 d .
H38A H 0.3892 -0.0670 0.2816 0.084 Uiso 1 1 calc R
H38B H 0.2624 -0.0968 0.2207 0.084 Uiso 1 1 calc R
H38C H 0.2671 -0.1296 0.3078 0.084 Uiso 1 1 calc R
C39 C 0.2468(9) 0.0616(6) 0.1549(6) 0.048(3) Uani 1 1 d .
H39 H 0.2558 0.1172 0.1310 0.058 Uiso 1 1 calc R
C40 C 0.2868(9) 0.0076(6) 0.0967(6) 0.051(3) Uani 1 1 d .
H40A H 0.2639 -0.0522 0.1108 0.077 Uiso 1 1 calc R
H40B H 0.3752 0.0337 0.1004 0.077 Uiso 1 1 calc R
H40C H 0.2470 0.0069 0.0417 0.077 Uiso 1 1 calc R
C41 C 0.1077(9) 0.0136(6) 0.1525(6) 0.058(3) Uani 1 1 d .
H41A H 0.0642 0.0056 0.0972 0.087 Uiso 1 1 calc R
H41B H 0.0787 0.0486 0.1868 0.087 Uiso 1 1 calc R
H41C H 0.0927 -0.0434 0.1721 0.087 Uiso 1 1 calc R
C42 C 0.2712(9) 0.1668(6) 0.3019(6) 0.038(3) Uani 1 1 d .
H42 H 0.1946 0.1288 0.3187 0.045 Uiso 1 1 calc R
C43 C 0.3554(9) 0.2251(6) 0.3763(5) 0.040(3) Uani 1 1 d .
H43A H 0.4279 0.2669 0.3604 0.060 Uiso 1 1 calc R
H43B H 0.3797 0.1891 0.4141 0.060 Uiso 1 1 calc R
H43C H 0.3127 0.2568 0.4020 0.060 Uiso 1 1 calc R
C44 C 0.2396(9) 0.2277(6) 0.2446(6) 0.046(3) Uani 1 1 d .
H44A H 0.2067 0.2648 0.2730 0.069 Uiso 1 1 calc R
H44B H 0.1787 0.1927 0.1984 0.069 Uiso 1 1 calc R
H44C H 0.3131 0.2644 0.2260 0.069 Uiso 1 1 calc R
C45 C 0.8479(15) 0.4867(10) 0.0784(10) 0.032(4) Uiso 0.50 1 d P
H45A H 0.9139 0.4839 0.0517 0.048 Uiso 0.50 1 calc PR
H45B H 0.7807 0.4298 0.0686 0.048 Uiso 0.50 1 calc PR
H45C H 0.8778 0.5022 0.1363 0.048 Uiso 0.50 1 calc PR
C46 C 0.8071(16) 0.5499(11) 0.0477(11) 0.036(5) Uiso 0.50 1 d P
H46A H 0.7733 0.5715 0.0904 0.044 Uiso 0.50 1 calc PR
H46B H 0.7381 0.5194 0.0033 0.044 Uiso 0.50 1 calc PR
C47 C 0.8852(12) 0.6243(8) 0.0184(8) 0.012(3) Uiso 0.50 1 d P
H47A H 0.9145 0.6034 -0.0273 0.014 Uiso 0.50 1 calc PR
H47B H 0.9569 0.6534 0.0613 0.014 Uiso 0.50 1 calc PR
C48 C 0.8381(13) 0.6912(9) -0.0086(9) 0.014(3) Uiso 0.50 1 d P
H48A H 0.7770 0.6651 -0.0581 0.017 Uiso 0.50 1 calc PR
H48B H 0.7944 0.7037 0.0329 0.017 Uiso 0.50 1 calc PR
C49 C 0.9206(14) 0.7721(9) -0.0246(9) 0.022(4) Uiso 0.50 1 d P
H49A H 0.9900 0.7948 0.0199 0.033 Uiso 0.50 1 calc PR
H49B H 0.8796 0.8137 -0.0302 0.033 Uiso 0.50 1 calc PR
H49C H 0.9493 0.7637 -0.0745 0.033 Uiso 0.50 1 calc PR

loop_
_atom_site_aniso_label
_atom_site_aniso_U_11
_atom_site_aniso_U_22
_atom_site_aniso_U_33
_atom_site_aniso_U_23
_atom_site_aniso_U_13
_atom_site_aniso_U_12
Os1 0.0237(2) 0.0255(2) 0.0238(2) -0.00160(17) 0.00487(18) 0.00966(18)
P1 0.0263(15) 0.0293(14) 0.0268(15) -0.0007(11) 0.0046(12) 0.0088(12)
P2 0.0248(14) 0.0256(13) 0.0255(14) 0.0000(11) 0.0062(11) 0.0109(11)
N1 0.033(5) 0.032(4) 0.016(4) 0.000(3) 0.003(3) 0.011(4)
N2 0.043(5) 0.027(4) 0.035(5) -0.003(4) 0.007(4) 0.018(4)
N3 0.054(6) 0.035(5) 0.024(5) 0.007(4) 0.006(4) 0.025(4)
O1 0.047(4) 0.027(3) 0.034(4) 0.002(3) 0.010(3) 0.017(3)
C1 0.032(6) 0.025(5) 0.035(6) 0.004(5) 0.008(5) 0.013(4)
C2 0.051(7) 0.031(5) 0.024(6) 0.008(4) 0.004(5) 0.030(5)
C3 0.042(6) 0.027(5) 0.057(7) 0.011(5) 0.016(5) 0.020(5)
C4 0.024(5) 0.024(5) 0.032(6) 0.002(4) 0.004(4) 0.005(4)
C5 0.031(6) 0.049(6) 0.025(6) 0.001(5) 0.002(5) 0.015(5)
C6 0.044(7) 0.065(7) 0.042(7) 0.011(6) 0.012(5) 0.025(6)
C7 0.029(6) 0.073(8) 0.037(6) 0.005(5) 0.012(5) 0.022(6)
C8 0.028(6) 0.034(5) 0.037(6) 0.002(5) -0.006(5) 0.010(4)
C9 0.036(6) 0.055(7) 0.041(7) 0.017(5) -0.004(5) 0.012(5)
C10 0.040(7) 0.044(6) 0.062(8) 0.015(6) 0.012(6) 0.029(5)
C11 0.042(7) 0.025(5) 0.047(7) 0.003(5) -0.006(5) 0.005(5)
C12 0.035(6) 0.038(6) 0.051(7) -0.007(5) 0.000(5) 0.002(5)
C13 0.054(7) 0.035(6) 0.038(6) -0.010(5) 0.006(5) 0.010(5)
C14 0.027(6) 0.037(6) 0.031(6) 0.009(4) 0.007(4) 0.017(5)
C15 0.049(7) 0.047(6) 0.030(6) 0.008(5) 0.013(5) 0.030(6)
C16 0.028(6) 0.058(7) 0.059(7) 0.001(6) 0.009(5) 0.029(5)
C17 0.026(6) 0.037(6) 0.033(6) 0.005(5) 0.008(4) 0.011(5)
C18 0.050(7) 0.044(7) 0.038(7) -0.011(5) 0.004(5) 0.005(6)
C19 0.041(7) 0.063(7) 0.031(6) -0.004(5) -0.004(5) 0.031(6)
C20 0.021(5) 0.030(5) 0.038(6) 0.011(4) 0.007(4) 0.010(4)
C21 0.071(8) 0.031(6) 0.052(7) 0.019(5) 0.022(6) 0.029(6)
C22 0.057(7) 0.050(6) 0.027(6) 0.012(5) 0.005(5) 0.032(6)
Os2 0.0328(3) 0.0232(2) 0.0294(3) 0.00627(18) 0.0081(2) 0.01381(19)
P3 0.0354(17) 0.0323(14) 0.0341(16) 0.0053(12) 0.0093(13) 0.0163(13)
P4 0.0384(18) 0.0221(14) 0.0431(18) 0.0068(12) 0.0130(14) 0.0149(13)
O2 0.042(4) 0.026(4) 0.039(4) -0.002(3) 0.005(3) 0.018(3)
N4 0.039(5) 0.023(4) 0.014(4) 0.006(3) 0.002(3) 0.017(4)
N5 0.033(5) 0.026(4) 0.028(5) 0.003(3) 0.008(4) 0.014(4)
N6 0.042(5) 0.023(4) 0.027(5) 0.008(4) 0.007(4) 0.013(4)
C23 0.022(6) 0.034(6) 0.026(6) 0.002(4) 0.010(4) 0.007(4)
C24 0.028(5) 0.022(5) 0.029(5) 0.004(4) 0.011(4) 0.010(4)
C25 0.035(6) 0.021(5) 0.038(6) 0.012(4) 0.008(5) 0.014(4)
C26 0.033(6) 0.021(5) 0.028(6) -0.005(4) 0.010(4) 0.009(4)
C27 0.029(6) 0.042(6) 0.052(7) 0.014(5) 0.017(5) 0.013(5)
C28 0.043(7) 0.043(6) 0.058(8) -0.003(6) 0.008(6) 0.018(5)
C29 0.038(7) 0.042(6) 0.088(9) -0.004(6) 0.017(6) 0.004(5)
C30 0.047(8) 0.071(8) 0.066(8) 0.016(7) 0.006(6) 0.047(7)
C31 0.058(8) 0.077(9) 0.059(9) 0.029(7) 0.000(6) 0.040(7)
C32 0.097(11) 0.109(11) 0.132(13) 0.058(10) 0.057(10) 0.084(10)
C33 0.048(7) 0.061(7) 0.041(7) -0.006(6) 0.021(6) 0.016(6)
C34 0.044(8) 0.120(11) 0.050(8) 0.014(8) 0.018(6) 0.029(8)
C35 0.089(11) 0.105(11) 0.082(10) -0.040(9) 0.051(8) 0.009(9)
C36 0.039(7) 0.032(6) 0.072(8) 0.019(5) 0.026(6) 0.022(5)
C37 0.096(10) 0.037(7) 0.088(10) 0.032(7) 0.058(8) 0.030(7)
C38 0.056(8) 0.029(6) 0.093(9) 0.015(6) 0.018(7) 0.024(6)
C39 0.045(7) 0.029(5) 0.065(8) -0.016(5) 0.027(6) 0.003(5)
C40 0.060(8) 0.041(6) 0.039(7) -0.013(5) 0.003(6) 0.007(6)
C41 0.053(8) 0.048(7) 0.068(8) -0.005(6) 0.010(6) 0.016(6)
C42 0.054(7) 0.032(6) 0.037(6) 0.003(5) 0.011(5) 0.027(5)
C43 0.051(7) 0.037(6) 0.041(7) -0.004(5) 0.010(5) 0.028(5)
C44 0.059(8) 0.040(6) 0.051(7) 0.007(5) 0.012(6) 0.030(6)

loop_
_atom_type_symbol
_atom_type_description
_atom_type_scat_dispersion_real
_atom_type_scat_dispersion_imag
_atom_type_scat_source
C C 0.0033 0.0016 'International Tables Vol C Tables 4.2.6.8 and 6.1.1.4'
H H 0.0000 0.0000 'International Tables Vol C Tables 4.2.6.8 and 6.1.1.4'
N N 0.0061 0.0033 'International Tables Vol C Tables 4.2.6.8 and 6.1.1.4'
O O 0.0106 0.0060 'International Tables Vol C Tables 4.2.6.8 and 6.1.1.4'
P P 0.1023 0.0942 'International Tables Vol C Tables 4.2.6.8 and 6.1.1.4'
Os Os -1.2165 7.6030 'International Tables Vol C Tables 4.2.6.8 and 6.1.1.4'

loop_
_geom_angle_atom_site_label_1
_geom_angle_atom_site_label_2
_geom_angle_atom_site_label_3
_geom_angle
N1 Os1 N2 59.1(3)
N1 Os1 P2 97.3(2)
N2 Os1 P2 91.7(2)
N1 Os1 P1 91.8(2)
N2 Os1 P1 93.3(2)
P2 Os1 P1 170.89(9)
N1 Os1 H01 91(3)
N2 Os1 H01 150(3)
P2 Os1 H01 91(3)
P1 Os1 H01 89(3)
N1 Os1 H02 163(3)
N2 Os1 H02 138(3)
P2 Os1 H02 83(3)
P1 Os1 H02 88(3)
H01 Os1 H02 71(4)
N1 Os1 H03 153(3)
N2 Os1 H03 95(3)
P2 Os1 H03 90(3)
P1 Os1 H03 82(3)
H01 Os1 H03 114(4)
H02 Os1 H03 44(3)
C8 P1 C11 105.3(4)
C8 P1 C5 102.6(4)
C11 P1 C5 102.5(5)
C8 P1 Os1 114.8(3)
C11 P1 Os1 114.0(3)
C5 P1 Os1 116.0(3)
C14 P2 C17 101.6(4)
C14 P2 C20 103.6(4)
C17 P2 C20 101.4(4)
C14 P2 Os1 113.3(3)
C17 P2 Os1 118.1(3)
C20 P2 Os1 116.7(3)
C4 N1 C1 118.3(7)
C4 N1 Os1 144.7(6)
C1 N1 Os1 96.7(6)
C1 N2 Os1 97.2(6)
C1 N2 H22 128.1
Os1 N2 H22 134.2
C3 N3 C4 121.9(8)
C3 N3 H3 115(5)
C4 N3 H3 123(5)
N2 C1 C2 130.9(9)
N2 C1 N1 107.1(8)
C2 C1 N1 122.0(9)
C3 C2 C1 117.2(8)
C3 C2 H2 121.4
C1 C2 H2 121.4
N3 C3 C2 120.7(9)
N3 C3 H3A 119.7
C2 C3 H3A 119.7
O1 C4 N1 122.0(8)
O1 C4 N3 118.3(8)
N1 C4 N3 119.7(8)
C7 C5 C6 108.3(8)
C7 C5 P1 118.8(6)
C6 C5 P1 112.0(6)
C7 C5 H5 105.6
C6 C5 H5 105.6
P1 C5 H5 105.6
C5 C6 H6A 109.5
C5 C6 H6B 109.5
H6A C6 H6B 109.5
C5 C6 H6C 109.5
H6A C6 H6C 109.5
H6B C6 H6C 109.5
C5 C7 H7A 109.5
C5 C7 H7B 109.5
H7A C7 H7B 109.5
C5 C7 H7C 109.5
H7A C7 H7C 109.5
H7B C7 H7C 109.5
C9 C8 C10 109.0(8)
C9 C8 P1 114.0(6)
C10 C8 P1 112.0(6)
C9 C8 H8 107.1
C10 C8 H8 107.1
P1 C8 H8 107.1
C8 C9 H9A 109.5
C8 C9 H9B 109.5
H9A C9 H9B 109.5
C8 C9 H9C 109.5
H9A C9 H9C 109.5
H9B C9 H9C 109.5
C8 C10 H10A 109.5
C8 C10 H10B 109.5
H10A C10 H10B 109.5
C8 C10 H10C 109.5
H10A C10 H10C 109.5
H10B C10 H10C 109.5
C13 C11 C12 111.7(8)
C13 C11 P1 113.8(7)
C12 C11 P1 115.7(7)
C13 C11 H11 104.8
C12 C11 H11 104.8
P1 C11 H11 104.8
C11 C12 H12A 109.5
C11 C12 H12B 109.5
H12A C12 H12B 109.5
C11 C12 H12C 109.5
H12A C12 H12C 109.5
H12B C12 H12C 109.5
C11 C13 H13A 109.5
C11 C13 H13B 109.5
H13A C13 H13B 109.5
C11 C13 H13C 109.5
H13A C13 H13C 109.5
H13B C13 H13C 109.5
C16 C14 C15 110.3(7)
C16 C14 P2 115.3(6)
C15 C14 P2 115.0(6)
C16 C14 H14 105.0
C15 C14 H14 105.0
P2 C14 H14 105.0
C14 C15 H15A 109.5
C14 C15 H15B 109.5
H15A C15 H15B 109.5
C14 C15 H15C 109.5
H15A C15 H15C 109.5
H15B C15 H15C 109.5
C14 C16 H16A 109.5
C14 C16 H16B 109.5
H16A C16 H16B 109.5
C14 C16 H16C 109.5
H16A C16 H16C 109.5
H16B C16 H16C 109.5
C18 C17 C19 109.1(8)
C18 C17 P2 111.6(6)
C19 C17 P2 112.3(6)
C18 C17 H17 107.9
C19 C17 H17 107.9
P2 C17 H17 107.9
C17 C18 H18A 109.5
C17 C18 H18B 109.5
H18A C18 H18B 109.5
C17 C18 H18C 109.5
H18A C18 H18C 109.5
H18B C18 H18C 109.5
C17 C19 H19A 109.5
C17 C19 H19B 109.5
H19A C19 H19B 109.5
C17 C19 H19C 109.5
H19A C19 H19C 109.5
H19B C19 H19C 109.5
C22 C20 C21 109.5(7)
C22 C20 P2 112.3(6)
C21 C20 P2 113.7(6)
C22 C20 H20 107.0
C21 C20 H20 107.0
P2 C20 H20 107.0
C20 C21 H21A 109.5
C20 C21 H21B 109.5
H21A C21 H21B 109.5
C20 C21 H21C 109.5
H21A C21 H21C 109.5
H21B C21 H21C 109.5
C20 C22 H22A 109.5
C20 C22 H22B 109.5
H22A C22 H22B 109.5
C20 C22 H22C 109.5
H22A C22 H22C 109.5
H22B C22 H22C 109.5
N4 Os2 O2 60.0(2)
N4 Os2 P4 93.3(2)
O2 Os2 P4 89.25(17)
N4 Os2 P3 93.4(2)
O2 Os2 P3 94.55(17)
P4 Os2 P3 173.26(9)
N4 Os2 H04 96(3)
O2 Os2 H04 155(3)
P4 Os2 H04 84(3)
P3 Os2 H04 94(3)
N4 Os2 H05 147(3)
O2 Os2 H05 153(3)
P4 Os2 H05 86(3)
P3 Os2 H05 88(3)
H04 Os2 H05 51(3)
N4 Os2 H06 123(3)
O2 Os2 H06 63(3)
P4 Os2 H06 86(3)
P3 Os2 H06 91(3)
H04 Os2 H06 140(4)
H05 Os2 H06 90(4)
C33 P3 C27 101.7(5)
C33 P3 C30 102.7(5)
C27 P3 C30 107.8(5)
C33 P3 Os2 116.9(4)
C27 P3 Os2 114.3(3)
C30 P3 Os2 112.2(4)
C39 P4 C36 104.4(5)
C39 P4 C42 101.2(4)
C36 P4 C42 99.3(4)
C39 P4 Os2 114.2(3)
C36 P4 Os2 117.1(3)
C42 P4 Os2 118.2(3)
C23 O2 Os2 92.8(6)
C23 N4 C26 117.8(7)
C23 N4 Os2 92.8(5)
C26 N4 Os2 149.4(6)
C23 N5 C24 117.0(8)
C24 N6 H62 115(4)
C24 N6 H61 102(5)
H62 N6 H61 140(7)
O2 C23 N4 114.2(8)
O2 C23 N5 121.5(8)
N4 C23 N5 124.3(8)
N6 C24 N5 115.8(8)
N6 C24 C25 122.8(8)
N5 C24 C25 121.4(8)
C26 C25 C24 118.6(8)
C26 C25 H25 120.7
C24 C25 H25 120.7
N4 C26 C25 120.9(8)
N4 C26 H26 119.5
C25 C26 H26 119.5
C28 C27 C29 108.5(8)
C28 C27 P3 114.1(6)
C29 C27 P3 117.2(7)
C28 C27 H27 105.3
C29 C27 H27 105.3
P3 C27 H27 105.3
C27 C28 H28A 109.5
C27 C28 H28B 109.5
H28A C28 H28B 109.5
C27 C28 H28C 109.5
H28A C28 H28C 109.5
H28B C28 H28C 109.5
C27 C29 H29A 109.5
C27 C29 H29B 109.5
H29A C29 H29B 109.5
C27 C29 H29C 109.5
H29A C29 H29C 109.5
H29B C29 H29C 109.5
C32 C30 C31 111.2(9)
C32 C30 P3 121.5(8)
C31 C30 P3 112.8(7)
C32 C30 H30 102.8
C31 C30 H30 102.8
P3 C30 H30 102.8
C30 C31 H31A 109.5
C30 C31 H31B 109.5
H31A C31 H31B 109.5
C30 C31 H31C 109.5
H31A C31 H31C 109.5
H31B C31 H31C 109.5
C30 C32 H32A 109.5
C30 C32 H32B 109.5
H32A C32 H32B 109.5
C30 C32 H32C 109.5
H32A C32 H32C 109.5
H32B C32 H32C 109.5
C35 C33 C34 108.9(10)
C35 C33 P3 111.2(7)
C34 C33 P3 113.8(7)
C35 C33 H33 107.6
C34 C33 H33 107.6
P3 C33 H33 107.6
C33 C34 H34A 109.5
C33 C34 H34B 109.5
H34A C34 H34B 109.5
C33 C34 H34C 109.5
H34A C34 H34C 109.5
H34B C34 H34C 109.5
C33 C35 H35A 109.5
C33 C35 H35B 109.5
H35A C35 H35B 109.5
C33 C35 H35C 109.5
H35A C35 H35C 109.5
H35B C35 H35C 109.5
C38 C36 C37 109.5(8)
C38 C36 P4 113.3(7)
C37 C36 P4 112.9(7)
C38 C36 H36 106.9
C37 C36 H36 106.9
P4 C36 H36 106.9
C36 C37 H37A 109.5
C36 C37 H37B 109.5
H37A C37 H37B 109.5
C36 C37 H37C 109.5
H37A C37 H37C 109.5
H37B C37 H37C 109.5
C36 C38 H38A 109.5
C36 C38 H38B 109.5
H38A C38 H38B 109.5
C36 C38 H38C 109.5
H38A C38 H38C 109.5
H38B C38 H38C 109.5
C40 C39 C41 107.8(8)
C40 C39 P4 115.4(7)
C41 C39 P4 115.3(7)
C40 C39 H39 105.8
C41 C39 H39 105.8
P4 C39 H39 105.8
C39 C40 H40A 109.5
C39 C40 H40B 109.5
H40A C40 H40B 109.5
C39 C40 H40C 109.5
H40A C40 H40C 109.5
H40B C40 H40C 109.5
C39 C41 H41A 109.5
C39 C41 H41B 109.5
H41A C41 H41B 109.5
C39 C41 H41C 109.5
H41A C41 H41C 109.5
H41B C41 H41C 109.5
C43 C42 C44 106.6(7)
C43 C42 P4 111.9(6)
C44 C42 P4 114.0(6)
C43 C42 H42 108.0
C44 C42 H42 108.0
P4 C42 H42 108.0
C42 C43 H43A 109.5
C42 C43 H43B 109.5
H43A C43 H43B 109.5
C42 C43 H43C 109.5
H43A C43 H43C 109.5
H43B C43 H43C 109.5
C42 C44 H44A 109.5
C42 C44 H44B 109.5
H44A C44 H44B 109.5
C42 C44 H44C 109.5
H44A C44 H44C 109.5
H44B C44 H44C 109.5
C46 C45 H45A 109.5
C46 C45 H45B 109.5
H45A C45 H45B 109.5
C46 C45 H45C 109.5
H45A C45 H45C 109.5
H45B C45 H45C 109.5
C45 C46 C47 121.9(16)
C45 C46 H46A 106.8
C47 C46 H46A 106.8
C45 C46 H46B 106.8
C47 C46 H46B 106.8
H46A C46 H46B 106.7
C46 C47 C48 119.1(13)
C46 C47 H47A 107.5
C48 C47 H47A 107.5
C46 C47 H47B 107.5
C48 C47 H47B 107.5
H47A C47 H47B 107.0
C49 C48 C47 119.1(13)
C49 C48 H48A 107.5
C47 C48 H48A 107.5
C49 C48 H48B 107.5
C47 C48 H48B 107.5
H48A C48 H48B 107.0
C48 C49 H49A 109.5
C48 C49 H49B 109.5
H49A C49 H49B 109.5
C48 C49 H49C 109.5
H49A C49 H49C 109.5
H49B C49 H49C 109.5

loop_
_geom_bond_atom_site_label_1
_geom_bond_atom_site_label_2
_geom_bond_distance
Os1 N1 2.166(7)
Os1 N2 2.235(7)
Os1 P2 2.324(3)
Os1 P1 2.326(3)
Os1 H01 1.591(10)
Os1 H02 1.576(10)
Os1 H03 1.582(10)
P1 C8 1.839(9)
P1 C11 1.873(9)
P1 C5 1.874(9)
P2 C14 1.864(8)
P2 C17 1.865(9)
P2 C20 1.871(8)
N1 C4 1.360(10)
N1 C1 1.407(10)
N2 C1 1.290(10)
N2 H22 1.0118
N3 C3 1.359(11)
N3 C4 1.386(10)
N3 H3 1.006(10)
O1 C4 1.267(9)
C1 C2 1.398(11)
C2 C3 1.381(12)
C2 H2 0.9500
C3 H3A 0.9500
C5 C7 1.518(11)
C5 C6 1.548(12)
C5 H5 1.0000
C6 H6A 0.9800
C6 H6B 0.9800
C6 H6C 0.9800
C7 H7A 0.9800
C7 H7B 0.9800
C7 H7C 0.9800
C8 C9 1.534(11)
C8 C10 1.550(11)
C8 H8 1.0000
C9 H9A 0.9800
C9 H9B 0.9800
C9 H9C 0.9800
C10 H10A 0.9800
C10 H10B 0.9800
C10 H10C 0.9800
C11 C13 1.514(12)
C11 C12 1.523(12)
C11 H11 1.0000
C12 H12A 0.9800
C12 H12B 0.9800
C12 H12C 0.9800
C13 H13A 0.9800
C13 H13B 0.9800
C13 H13C 0.9800
C14 C16 1.528(11)
C14 C15 1.546(11)
C14 H14 1.0000
C15 H15A 0.9800
C15 H15B 0.9800
C15 H15C 0.9800
C16 H16A 0.9800
C16 H16B 0.9800
C16 H16C 0.9800
C17 C18 1.503(11)
C17 C19 1.541(11)
C17 H17 1.0000
C18 H18A 0.9800
C18 H18B 0.9800
C18 H18C 0.9800
C19 H19A 0.9800
C19 H19B 0.9800
C19 H19C 0.9800
C20 C22 1.516(11)
C20 C21 1.530(11)
C20 H20 1.0000
C21 H21A 0.9800
C21 H21B 0.9800
C21 H21C 0.9800
C22 H22A 0.9800
C22 H22B 0.9800
C22 H22C 0.9800
Os2 N4 2.182(6)
Os2 O2 2.221(6)
Os2 P4 2.326(3)
Os2 P3 2.328(3)
Os2 H04 1.590(10)
Os2 H05 1.590(10)
Os2 H06 1.571(10)
P3 C33 1.849(9)
P3 C27 1.851(10)
P3 C30 1.873(10)
P4 C39 1.838(10)
P4 C36 1.853(9)
P4 C42 1.884(9)
O2 C23 1.278(10)
N4 C23 1.342(10)
N4 C26 1.357(9)
N5 C23 1.352(10)
N5 C24 1.356(10)
N6 C24 1.343(10)
N6 H62 0.997(10)
N6 H61 0.995(10)
C24 C25 1.377(11)
C25 C26 1.368(11)
C25 H25 0.9500
C26 H26 0.9500
C27 C28 1.544(12)
C27 C29 1.549(12)
C27 H27 1.0000
C28 H28A 0.9800
C28 H28B 0.9800
C28 H28C 0.9800
C29 H29A 0.9800
C29 H29B 0.9800
C29 H29C 0.9800
C30 C32 1.457(13)
C30 C31 1.510(13)
C30 H30 1.0000
C31 H31A 0.9800
C31 H31B 0.9800
C31 H31C 0.9800
C32 H32A 0.9800
C32 H32B 0.9800
C32 H32C 0.9800
C33 C35 1.518(13)
C33 C34 1.530(13)
C33 H33 1.0000
C34 H34A 0.9800
C34 H34B 0.9800
C34 H34C 0.9800
C35 H35A 0.9800
C35 H35B 0.9800
C35 H35C 0.9800
C36 C38 1.505(11)
C36 C37 1.520(13)
C36 H36 1.0000
C37 H37A 0.9800
C37 H37B 0.9800
C37 H37C 0.9800
C38 H38A 0.9800
C38 H38B 0.9800
C38 H38C 0.9800
C39 C40 1.535(11)
C39 C41 1.560(12)
C39 H39 1.0000
C40 H40A 0.9800
C40 H40B 0.9800
C40 H40C 0.9800
C41 H41A 0.9800
C41 H41B 0.9800
C41 H41C 0.9800
C42 C43 1.526(11)
C42 C44 1.539(11)
C42 H42 1.0000
C43 H43A 0.9800
C43 H43B 0.9800
C43 H43C 0.9800
C44 H44A 0.9800
C44 H44B 0.9800
C44 H44C 0.9800
C45 C46 1.40(2)
C45 H45A 0.9800
C45 H45B 0.9800
C45 H45C 0.9800
C46 C47 1.417(19)
C46 H46A 0.9900
C46 H46B 0.9900
C47 C48 1.476(17)
C47 H47A 0.9900
C47 H47B 0.9900
C48 C49 1.416(18)
C48 H48A 0.9900
C48 H48B 0.9900
C49 H49A 0.9800
C49 H49B 0.9800
C49 H49C 0.9800
